data_1560377
loop_
_publ_author_name
'Gao, Fan'
'Huang, Liangliang'
'Ma, Yike'
'Jiao, Shufei'
'Jiang, Yansong'
'Bi, Yanfeng'

_publ_section_title
;
 Ionothermal synthesis, characterization of a new layered gallium
 phosphate with an unusual heptamer SBU
;
_journal_name_full 'Journal of Solid State Chemistry'
_journal_page_first 155
_journal_page_last 159
_journal_paper_doi 10.1016/j.jssc.2017.07.010
_journal_volume 254
_journal_year 2017
_chemical_absolute_configuration unk
_chemical_formula_moiety 'C2 H8 Ga3 N2 O16 P4, 2(C2 H10 N2), Cl'
_chemical_formula_sum 'C6 H28 Cl Ga3 N6 O16 P4'
_chemical_formula_weight 808.83
_space_group_crystal_system monoclinic
_space_group_IT_number 5
_space_group_name_Hall 'C 2y'
_space_group_name_H-M_alt 'C 1 2 1'
_atom_sites_solution_hydrogens geom
_cell_angle_alpha 90
_cell_angle_beta 108.0584(9)
_cell_angle_gamma 90
_cell_formula_units_Z 2
_cell_length_a 15.2153(5)
_cell_length_b 9.4589(3)
_cell_length_c 8.9097(3)
_cell_measurement_reflns_used 7977
_cell_measurement_temperature 298(2)
_cell_measurement_theta_max 35.6489
_cell_measurement_theta_min 2.5728
_cell_volume 1219.12(7)
_computing_cell_refinement 'SAINT V8.37A (Bruker AXS Inc., 2015)'
_computing_data_collection 'Bruker Instrument Service vV6.2.3'
_computing_data_reduction 'SAINT V8.37A (Bruker AXS Inc., 2015)'
_computing_structure_refinement 'SHELXL-2014/7 (Sheldrick, 2014)'
_computing_structure_solution 'XT, VERSION 2014/5'
_diffrn_ambient_temperature 298(2)
_diffrn_measured_fraction_theta_full 0.999
_diffrn_measured_fraction_theta_max 0.999
_diffrn_measurement_device_type 'Bruker D8 QUEST'
_diffrn_measurement_method '\f scans'
_diffrn_radiation_type MoK\a
_diffrn_radiation_wavelength 0.71073
_diffrn_reflns_av_R_equivalents 0.0372
_diffrn_reflns_av_unetI/netI 0.0598
_diffrn_reflns_Laue_measured_fraction_full 0.999
_diffrn_reflns_Laue_measured_fraction_max 0.999
_diffrn_reflns_limit_h_max 24
_diffrn_reflns_limit_h_min -24
_diffrn_reflns_limit_k_max 15
_diffrn_reflns_limit_k_min -15
_diffrn_reflns_limit_l_max 14
_diffrn_reflns_limit_l_min -14
_diffrn_reflns_number 17107
_diffrn_reflns_point_group_measured_fraction_full 1.000
_diffrn_reflns_point_group_measured_fraction_max 0.999
_diffrn_reflns_theta_full 25.242
_diffrn_reflns_theta_max 35.687
_diffrn_reflns_theta_min 2.573
_exptl_absorpt_coefficient_mu 3.747
_exptl_absorpt_correction_T_max 0.73
_exptl_absorpt_correction_T_min 0.65
_exptl_absorpt_correction_type multi-scan
_exptl_absorpt_process_details
;
SADABS-2016/2 - Bruker AXS area detector scaling and absorption correction
;
_exptl_crystal_colour colorless
_exptl_crystal_density_diffrn 2.203
_exptl_crystal_description block
_exptl_crystal_F_000 808
_exptl_crystal_size_max 0.100
_exptl_crystal_size_mid 0.100
_exptl_crystal_size_min 0.090
_refine_diff_density_max 0.800
_refine_diff_density_min -0.799
_refine_diff_density_rms 0.112
_refine_ls_abs_structure_details
;
 Refined as an inversion twin.
;
_refine_ls_abs_structure_Flack 0.045(9)
_refine_ls_extinction_coef .
_refine_ls_extinction_method none
_refine_ls_goodness_of_fit_ref 1.062
_refine_ls_hydrogen_treatment constr
_refine_ls_matrix_type full
_refine_ls_number_parameters 167
_refine_ls_number_reflns 5627
_refine_ls_number_restraints 1
_refine_ls_restrained_S_all 1.062
_refine_ls_R_factor_all 0.0461
_refine_ls_R_factor_gt 0.0336
_refine_ls_shift/su_max 0.001
_refine_ls_shift/su_mean 0.000
_refine_ls_structure_factor_coef Fsqd
_refine_ls_weighting_details 'w=1/[\s^2^(Fo^2^)+(0.0016P)^2^] where P=(Fo^2^+2Fc^2^)/3'
_refine_ls_weighting_scheme calc
_refine_ls_wR_factor_gt 0.0510
_refine_ls_wR_factor_ref 0.0531
_reflns_Friedel_coverage 0.908
_reflns_Friedel_fraction_full 1.000
_reflns_Friedel_fraction_max 0.999
_reflns_number_gt 4817
_reflns_number_total 5627
_reflns_threshold_expression 'I > 2\s(I)'
_cod_data_source_file mmc2.cif
_cod_data_source_block Compound_1
_cod_original_sg_symbol_H-M 'C 2'
_cod_database_code 1560377
_shelx_space_group_comment
;
The symmetry employed for this shelxl refinement is uniquely defined
by the following loop, which should always be used as a source of
symmetry information in preference to the above space-group names.
They are only intended as comments.
;
_shelx_estimated_absorpt_t_min 0.706
_shelx_estimated_absorpt_t_max 0.729

loop_
_space_group_symop_operation_xyz
'x, y, z'
'-x, y, -z'
'x+1/2, y+1/2, z'
'-x+1/2, y+1/2, -z'

loop_
_atom_site_label
_atom_site_type_symbol
_atom_site_fract_x
_atom_site_fract_y
_atom_site_fract_z
_atom_site_U_iso_or_equiv
_atom_site_adp_type
_atom_site_occupancy
_atom_site_site_symmetry_order
_atom_site_calc_flag
_atom_site_refinement_flags_posn
_atom_site_refinement_flags_adp
_atom_site_refinement_flags_occupancy
_atom_site_disorder_assembly
_atom_site_disorder_group
Ga1 Ga 0.64907(2) -1.79357(3) -1.47832(4) 0.01327(7) Uani 1 1 d . . . . .
Ga2 Ga 0.5000 -1.45533(4) -1.5000 0.01133(9) Uani 1 2 d S T P . .
P1 P 0.71449(5) -1.48529(8) -1.44565(9) 0.01369(15) Uani 1 1 d . . . . .
P2 P 0.46486(5) -1.72992(8) -1.73311(9) 0.01166(14) Uani 1 1 d . . . . .
Cl1 Cl 1.0000 -1.75614(16) -1.0000 0.0384(4) Uani 1 2 d S T P . .
O1 O 0.72797(15) -1.6454(2) -1.4069(3) 0.0219(5) Uani 1 1 d . . . . .
O2 O 0.78108(15) -1.4525(2) -1.5432(3) 0.0203(5) Uani 1 1 d . . . . .
O3 O 0.73962(16) -1.3966(3) -1.2976(3) 0.0237(5) Uani 1 1 d . . . . .
O4 O 0.61642(13) -1.4574(2) -1.5543(2) 0.0172(4) Uani 1 1 d . . . . .
O5 O 0.44932(15) -1.5844(2) -1.6751(3) 0.0225(5) Uani 1 1 d . . . . .
O6 O 0.56941(13) -1.7685(2) -1.6770(2) 0.0175(5) Uani 1 1 d . . . . .
O7 O 0.42778(15) -1.7431(3) -1.9090(2) 0.0239(5) Uani 1 1 d . . . . .
O8 O 0.41385(15) -1.8394(2) -1.6597(3) 0.0187(5) Uani 1 1 d . . . . .
C1 C 0.5024(4) -1.1581(4) -1.4153(5) 0.0457(12) Uani 1 1 d . . . . .
H1A H 0.5387 -1.0782 -1.3617 0.055 Uiso 1 1 calc R U . . .
H1B H 0.4407 -1.1499 -1.4061 0.055 Uiso 1 1 calc R U . . .
N1 N 0.54562(17) -1.2915(3) -1.3421(3) 0.0222(5) Uani 1 1 d . . . . .
H1C H 0.5307 -1.3083 -1.2548 0.027 Uiso 1 1 calc R U . . .
H1D H 0.6069 -1.2845 -1.3158 0.027 Uiso 1 1 calc R U . . .
C2 C 0.7077(3) -1.4711(5) -1.9391(5) 0.0429(10) Uani 1 1 d . . . . .
H2A H 0.7347 -1.3916 -1.8717 0.052 Uiso 1 1 calc R U . . .
H2B H 0.6755 -1.4345 -2.0434 0.052 Uiso 1 1 calc R U . . .
C3 C 0.7827(3) -1.5674(4) -1.9496(6) 0.0437(11) Uani 1 1 d . . . . .
H3A H 0.8181 -1.5980 -1.8443 0.052 Uiso 1 1 calc R U . . .
H3B H 0.7556 -1.6506 -2.0099 0.052 Uiso 1 1 calc R U . . .
N2 N 0.6410(3) -1.5431(5) -1.8754(5) 0.0710(15) Uani 1 1 d . . . . .
H2C H 0.6713 -1.5885 -1.7870 0.107 Uiso 1 1 calc R U . . .
H2D H 0.6081 -1.6048 -1.9461 0.107 Uiso 1 1 calc R U . . .
H2E H 0.6032 -1.4795 -1.8547 0.107 Uiso 1 1 calc R U . . .
N3 N 0.8453(2) -1.4988(4) -2.0251(3) 0.0317(8) Uani 1 1 d . . . . .
H3C H 0.8728 -1.4253 -1.9671 0.048 Uiso 1 1 calc R U . . .
H3D H 0.8129 -1.4692 -2.1211 0.048 Uiso 1 1 calc R U . . .
H3E H 0.8879 -1.5605 -2.0326 0.048 Uiso 1 1 calc R U . . .

loop_
_atom_site_aniso_label
_atom_site_aniso_U_11
_atom_site_aniso_U_22
_atom_site_aniso_U_33
_atom_site_aniso_U_23
_atom_site_aniso_U_13
_atom_site_aniso_U_12
Ga1 0.00946(13) 0.01291(15) 0.01832(15) 0.00245(14) 0.00558(11) 0.00177(12)
Ga2 0.00830(19) 0.0074(2) 0.0172(2) 0.000 0.00235(17) 0.000
P1 0.0092(3) 0.0149(4) 0.0171(4) -0.0002(3) 0.0042(3) -0.0034(3)
P2 0.0095(3) 0.0132(3) 0.0126(3) -0.0008(3) 0.0040(3) 0.0006(3)
Cl1 0.0461(8) 0.0378(9) 0.0375(7) 0.000 0.0221(7) 0.000
O1 0.0123(10) 0.0171(11) 0.0333(14) 0.0053(10) 0.0026(9) -0.0038(8)
O2 0.0181(10) 0.0208(11) 0.0260(12) -0.0050(11) 0.0125(9) -0.0079(10)
O3 0.0184(11) 0.0304(13) 0.0204(12) -0.0082(10) 0.0031(10) -0.0009(10)
O4 0.0121(9) 0.0209(10) 0.0175(10) 0.0028(9) 0.0031(8) -0.0022(9)
O5 0.0139(10) 0.0169(11) 0.0349(13) -0.0099(10) 0.0047(10) -0.0003(8)
O6 0.0104(9) 0.0236(13) 0.0188(10) -0.0002(9) 0.0048(8) 0.0033(8)
O7 0.0234(11) 0.0336(13) 0.0133(10) -0.0011(10) 0.0036(9) 0.0030(10)
O8 0.0184(11) 0.0162(11) 0.0265(12) -0.0001(9) 0.0143(10) -0.0007(8)
C1 0.064(3) 0.0186(19) 0.046(3) -0.0077(18) 0.004(2) 0.003(2)
N1 0.0213(12) 0.0201(12) 0.0234(12) -0.0037(13) 0.0044(10) -0.0051(12)
C2 0.049(3) 0.043(3) 0.038(2) -0.013(2) 0.015(2) -0.014(2)
C3 0.037(2) 0.032(2) 0.052(3) 0.014(2) -0.002(2) -0.0008(18)
N2 0.083(3) 0.092(4) 0.054(3) -0.039(3) 0.043(2) -0.045(3)
N3 0.0275(16) 0.0264(18) 0.0327(18) -0.0059(13) -0.0033(14) 0.0025(12)

loop_
_atom_type_symbol
_atom_type_description
_atom_type_scat_dispersion_real
_atom_type_scat_dispersion_imag
_atom_type_scat_source
C C 0.0033 0.0016 'International Tables Vol C Tables 4.2.6.8 and 6.1.1.4'
H H 0.0000 0.0000 'International Tables Vol C Tables 4.2.6.8 and 6.1.1.4'
N N 0.0061 0.0033 'International Tables Vol C Tables 4.2.6.8 and 6.1.1.4'
O O 0.0106 0.0060 'International Tables Vol C Tables 4.2.6.8 and 6.1.1.4'
P P 0.1023 0.0942 'International Tables Vol C Tables 4.2.6.8 and 6.1.1.4'
Ga Ga 0.2307 1.6083 'International Tables Vol C Tables 4.2.6.8 and 6.1.1.4'
Cl Cl 0.1484 0.1585 'International Tables Vol C Tables 4.2.6.8 and 6.1.1.4'

loop_
_geom_angle_atom_site_label_1
_geom_angle_atom_site_label_2
_geom_angle_atom_site_label_3
_geom_angle
_geom_angle_site_symmetry_1
_geom_angle_site_symmetry_3
O2 Ga1 O6 113.61(10) 4_642 .
O2 Ga1 O1 107.36(10) 4_642 .
O6 Ga1 O1 113.95(10) . .
O2 Ga1 O8 98.29(10) 4_642 2_652
O6 Ga1 O8 110.75(10) . 2_652
O1 Ga1 O8 111.82(10) . 2_652
O5 Ga2 O5 102.11(14) 2_652 .
O5 Ga2 O4 87.70(9) 2_652 2_652
O5 Ga2 O4 91.59(9) . 2_652
O5 Ga2 O4 91.59(9) 2_652 .
O5 Ga2 O4 87.70(9) . .
O4 Ga2 O4 178.86(13) 2_652 .
O5 Ga2 N1 170.26(11) 2_652 2_652
O5 Ga2 N1 87.62(11) . 2_652
O4 Ga2 N1 92.11(9) 2_652 2_652
O4 Ga2 N1 88.75(9) . 2_652
O5 Ga2 N1 87.62(11) 2_652 .
O5 Ga2 N1 170.26(11) . .
O4 Ga2 N1 88.75(9) 2_652 .
O4 Ga2 N1 92.11(10) . .
N1 Ga2 N1 82.64(16) 2_652 .
O3 P1 O4 112.99(13) . .
O3 P1 O1 111.57(15) . .
O4 P1 O1 110.17(13) . .
O3 P1 O2 110.16(13) . .
O4 P1 O2 106.78(12) . .
O1 P1 O2 104.74(14) . .
O7 P2 O5 112.63(14) . .
O7 P2 O8 108.03(14) . .
O5 P2 O8 108.11(13) . .
O7 P2 O6 109.44(12) . .
O5 P2 O6 110.86(12) . .
O8 P2 O6 107.60(12) . .
P1 O1 Ga1 130.05(14) . .
P1 O2 Ga1 124.52(14) . 4_652
P1 O4 Ga2 128.29(12) . .
P2 O5 Ga2 141.29(15) . .
P2 O6 Ga1 130.38(12) . .
P2 O8 Ga1 123.95(13) . 2_652
N1 C1 C1 108.8(3) . 2_652
N1 C1 H1A 109.9 . .
C1 C1 H1A 109.9 2_652 .
N1 C1 H1B 109.9 . .
C1 C1 H1B 109.9 2_652 .
H1A C1 H1B 108.3 . .
C1 N1 Ga2 109.3(2) . .
C1 N1 H1C 109.8 . .
Ga2 N1 H1C 109.8 . .
C1 N1 H1D 109.8 . .
Ga2 N1 H1D 109.8 . .
H1C N1 H1D 108.3 . .
N2 C2 C3 112.0(4) . .
N2 C2 H2A 109.2 . .
C3 C2 H2A 109.2 . .
N2 C2 H2B 109.2 . .
C3 C2 H2B 109.2 . .
H2A C2 H2B 107.9 . .
N3 C3 C2 112.0(4) . .
N3 C3 H3A 109.2 . .
C2 C3 H3A 109.2 . .
N3 C3 H3B 109.2 . .
C2 C3 H3B 109.2 . .
H3A C3 H3B 107.9 . .
C2 N2 H2C 109.5 . .
C2 N2 H2D 109.5 . .
H2C N2 H2D 109.5 . .
C2 N2 H2E 109.5 . .
H2C N2 H2E 109.5 . .
H2D N2 H2E 109.5 . .
C3 N3 H3C 109.5 . .
C3 N3 H3D 109.5 . .
H3C N3 H3D 109.5 . .
C3 N3 H3E 109.5 . .
H3C N3 H3E 109.5 . .
H3D N3 H3E 109.5 . .

loop_
_geom_bond_atom_site_label_1
_geom_bond_atom_site_label_2
_geom_bond_distance
_geom_bond_site_symmetry_2
Ga1 O2 1.817(2) 4_642
Ga1 O6 1.824(2) .
Ga1 O1 1.827(2) .
Ga1 O8 1.830(2) 2_652
Ga2 O5 1.943(2) 2_652
Ga2 O5 1.943(2) .
Ga2 O4 1.976(2) 2_652
Ga2 O4 1.976(2) .
Ga2 N1 2.063(3) 2_652
Ga2 N1 2.063(3) .
P1 O3 1.509(2) .
P1 O4 1.529(2) .
P1 O1 1.553(2) .
P1 O2 1.557(2) .
P2 O7 1.497(2) .
P2 O5 1.514(2) .
P2 O8 1.555(2) .
P2 O6 1.556(2) .
O2 Ga1 1.817(2) 4_652
O8 Ga1 1.830(2) 2_652
C1 N1 1.478(5) .
C1 C1 1.489(9) 2_652
C1 H1A 0.9700 .
C1 H1B 0.9700 .
N1 H1C 0.8900 .
N1 H1D 0.8900 .
C2 N2 1.475(5) .
C2 C3 1.486(6) .
C2 H2A 0.9700 .
C2 H2B 0.9700 .
C3 N3 1.475(5) .
C3 H3A 0.9700 .
C3 H3B 0.9700 .
N2 H2C 0.8900 .
N2 H2D 0.8900 .
N2 H2E 0.8900 .
N3 H3C 0.8900 .
N3 H3D 0.8900 .
N3 H3E 0.8900 .
